data_7222283
loop_
_publ_author_name
'AGGOUN, Djouhra'
'OURARI, Ali'
'DERAFA, Wassila'

_publ_section_title
;
 A novel unsymmetrical tetradentate copper (II)-Schiff base complex:
 Synthesis, Crystal structure, Electrochemical, Morphological and
 Electrocatalytic behaviors towards electroreduction of alkyl and aryl
 halides
;
_journal_name_full 'RSC Adv.'
_journal_paper_doi 10.1039/C5RA10819E
_journal_year 2015
_chemical_compound_source 'synthesis as described'
_chemical_formula_moiety 'C16 H20 Cu N3 O3, Cl O4'
_chemical_formula_sum 'C16 H20 Cl Cu N3 O7'
_chemical_formula_weight 465.34
_chemical_name_systematic
;
 ?
;
_space_group_IT_number 61
_symmetry_cell_setting orthorhombic
_symmetry_Int_Tables_number 61
_symmetry_space_group_name_Hall '-P 2bc 2ac'
_symmetry_space_group_name_H-M 'P c a b'
_atom_sites_solution_hydrogens geom
_atom_sites_solution_primary direct
_atom_sites_solution_secondary difmap
_audit_conform_dict_location ftp://ftp.iucr.org/pub/cif_core.dic
_audit_conform_dict_name cif_core.dic
_audit_conform_dict_version 2.3
_audit_creation_date 2013-03-11T16:45:17-00:00
_audit_creation_method 'WinGX routine CIF_UPDATE'
_audit_update_record
;
2015-02-09 deposited with the CCDC.
2015-09-22 downloaded from the CCDC.
;
_cell_angle_alpha 90
_cell_angle_beta 90
_cell_angle_gamma 90
_cell_formula_units_Z 8
_cell_length_a 11.051
_cell_length_b 15.58
_cell_length_c 21.736
_cell_measurement_reflns_used 35724
_cell_measurement_temperature 293(2)
_cell_measurement_theta_max 27.485
_cell_measurement_theta_min 0.998
_cell_measurement_wavelength 0.71073
_cell_volume 3742.387
_computing_cell_refinement 'Dirax/lsq (Duisenberg & Schreurs, 1989-2000)'
_computing_data_collection 'Collect (Bruker AXS BV, 1997-2004)'
_computing_data_reduction 'EvalCCD (Duisenberg & Schreurs 1990-2000)'
_computing_molecular_graphics 'Ortep-3 for Windows (Farrugia, 1997)'
_computing_publication_material
;
           WinGX publication routines (Farrugia, 2012),
           CRYSCAL (T. Roisnel, local program)
;
_computing_structure_refinement 'SHELXL-97 (Sheldrick, 1997)'
_computing_structure_solution 'SIR97 (Altomare et al., 1999)'
_diffrn_ambient_temperature 293(2)
_diffrn_detector 'CCD plate'
_diffrn_measured_fraction_theta_full 0.998
_diffrn_measured_fraction_theta_max 0.998
_diffrn_measurement_device_type 'Kappa CCD, Nonius'
_diffrn_measurement_method 'CCD rotation images, thin slices'
_diffrn_radiation_monochromator graphite
_diffrn_radiation_probe x-ray
_diffrn_radiation_type MoK\a
_diffrn_radiation_wavelength 0.71073
_diffrn_reflns_av_R_equivalents 0.0635
_diffrn_reflns_av_unetI/netI 0.0327
_diffrn_reflns_limit_h_max 14
_diffrn_reflns_limit_h_min -13
_diffrn_reflns_limit_k_max 20
_diffrn_reflns_limit_k_min -20
_diffrn_reflns_limit_l_max 28
_diffrn_reflns_limit_l_min -27
_diffrn_reflns_number 35782
_diffrn_reflns_theta_full 27.48
_diffrn_reflns_theta_max 27.48
_diffrn_reflns_theta_min 3.61
_exptl_absorpt_coefficient_mu 1.355
_exptl_absorpt_correction_T_max 0.873
_exptl_absorpt_correction_T_min 0.576
_exptl_absorpt_correction_type multi-scan
_exptl_absorpt_process_details
;
  [Sheldrick, G.M. (2002). SADABS Bruker AXS Inc., Madison, Wisconsin, USA]
;
_exptl_crystal_colour colourless
_exptl_crystal_density_diffrn 1.652
_exptl_crystal_density_method 'not measured'
_exptl_crystal_description prism
_exptl_crystal_F_000 1912
_exptl_crystal_size_max 0.4
_exptl_crystal_size_mid 0.3
_exptl_crystal_size_min 0.1
_refine_diff_density_max 0.568
_refine_diff_density_min -0.422
_refine_diff_density_rms 0.085
_refine_ls_extinction_method none
_refine_ls_goodness_of_fit_ref 1.051
_refine_ls_hydrogen_treatment constr
_refine_ls_matrix_type full
_refine_ls_number_parameters 256
_refine_ls_number_reflns 4288
_refine_ls_number_restraints 0
_refine_ls_restrained_S_all 1.051
_refine_ls_R_factor_all 0.0827
_refine_ls_R_factor_gt 0.0484
_refine_ls_shift/su_max 0
_refine_ls_shift/su_mean 0
_refine_ls_structure_factor_coef Fsqd
_refine_ls_weighting_details 'calc w=1/[\s^2^(Fo^2^)+(0.0533P)^2^+5.2959P] where P=(Fo^2^+2Fc^2^)/3'
_refine_ls_weighting_scheme calc
_refine_ls_wR_factor_gt 0.1076
_refine_ls_wR_factor_ref 0.1245
_reflns_number_gt 3007
_reflns_number_total 4288
_reflns_threshold_expression >2sigma(I)
_cod_data_source_file c5ra10819e1.cif
_cod_data_source_block SAD
_cod_original_cell_volume 3742.3
_cod_database_code 7222283

loop_
_symmetry_equiv_pos_as_xyz
'x, y, z'
'-x, -y+1/2, z+1/2'
'x+1/2, -y, -z+1/2'
'-x+1/2, y+1/2, -z'
'-x, -y, -z'
'x, y-1/2, -z-1/2'
'-x-1/2, y, z-1/2'
'x-1/2, -y-1/2, z'

loop_
_atom_site_label
_atom_site_type_symbol
_atom_site_fract_x
_atom_site_fract_y
_atom_site_fract_z
_atom_site_U_iso_or_equiv
_atom_site_adp_type
_atom_site_occupancy
_atom_site_symmetry_multiplicity
_atom_site_calc_flag
_atom_site_refinement_flags
Cu1 Cu -0.07061(3) 0.22575(2) 0.123537(18) 0.03131(14) Uani 1 1 d .
Cl2 Cl -0.18243(9) 0.21615(7) -0.03824(4) 0.0500(2) Uani 1 1 d .
O12 O -0.2156(2) 0.25457(14) 0.16580(11) 0.0382(6) Uani 1 1 d .
N4 N -0.0338(3) 0.35329(17) 0.11528(12) 0.0331(6) Uani 1 1 d .
N14 N -0.0961(2) 0.10310(17) 0.14139(12) 0.0318(6) Uani 1 1 d .
C6 C -0.2783(3) 0.2081(2) 0.20285(14) 0.0315(7) Uani 1 1 d .
O7 O -0.4268(2) 0.12534(15) 0.28649(11) 0.0407(6) Uani 1 1 d .
N13 N 0.0723(3) 0.18666(18) 0.07532(13) 0.0370(6) Uani 1 1 d .
H13A H 0.0552 0.1887 0.0339 0.044 Uiso 1 1 calc R
H13B H 0.1373 0.222 0.0829 0.044 Uiso 1 1 calc R
C9 C -0.3707(3) 0.2525(2) 0.23703(15) 0.0342(7) Uani 1 1 d .
H9 H -0.3814 0.3125 0.2313 0.041 Uiso 1 1 calc R
C10 C -0.1810(3) 0.0674(2) 0.17348(15) 0.0319(7) Uani 1 1 d .
C11 C -0.4417(3) 0.2107(2) 0.27656(15) 0.0356(7) Uani 1 1 d .
C12 C -0.2641(3) 0.1186(2) 0.21081(15) 0.0308(7) Uani 1 1 d .
C13 C 0.1018(3) 0.0979(2) 0.09355(18) 0.0410(8) Uani 1 1 d .
H13 H 0.1461 0.1001 0.1336 0.049 Uiso 1 1 calc R
O11 O -0.3293(3) 0.00394(17) 0.27612(14) 0.0599(8) Uani 1 1 d .
C15 C -0.0804(3) 0.4107(2) 0.15471(17) 0.0393(8) Uani 1 1 d .
H15 H -0.131 0.3905 0.187 0.047 Uiso 1 1 calc R
C16 C -0.3366(3) 0.0768(2) 0.25753(17) 0.0389(8) Uani 1 1 d .
C17 C -0.5422(3) 0.2468(3) 0.31390(17) 0.0440(9) Uani 1 1 d .
H17A H -0.5477 0.3088 0.3068 0.066 Uiso 1 1 calc R
H17B H -0.5267 0.236 0.3576 0.066 Uiso 1 1 calc R
H17C H -0.6185 0.2195 0.3019 0.066 Uiso 1 1 calc R
C18 C -0.1971(4) -0.0293(2) 0.1699(2) 0.0470(9) Uani 1 1 d .
H18A H -0.1879 -0.0482 0.1271 0.071 Uiso 1 1 calc R
H18B H -0.2779 -0.0448 0.1848 0.071 Uiso 1 1 calc R
H18C H -0.1357 -0.0574 0.1955 0.071 Uiso 1 1 calc R
C19 C 0.0388(3) 0.3842(2) 0.07058(18) 0.0438(9) Uani 1 1 d .
H19 H 0.0727 0.3451 0.0418 0.053 Uiso 1 1 calc R
C20 C -0.0142(3) 0.0503(2) 0.10352(18) 0.0406(8) Uani 1 1 d .
H20A H -0.0527 0.0376 0.0634 0.049 Uiso 1 1 calc R
H20B H 0.0023 -0.0048 0.1246 0.049 Uiso 1 1 calc R
C21 C -0.0584(4) 0.4972(2) 0.1506(2) 0.0518(10) Uani 1 1 d .
H21 H -0.0944 0.5358 0.179 0.062 Uiso 1 1 calc R
C22 C 0.0164(4) 0.5274(3) 0.1048(2) 0.0554(11) Uani 1 1 d .
H22 H 0.0332 0.587 0.1012 0.066 Uiso 1 1 calc R
O4 O -0.1990(3) 0.2220(3) 0.02675(15) 0.0864(12) Uani 1 1 d .
C24 C 0.1836(4) 0.0543(3) 0.0463(2) 0.0513(10) Uani 1 1 d .
H24A H 0.1445 0.0556 0.0058 0.077 Uiso 1 1 calc R
H24B H 0.1975 -0.0054 0.0585 0.077 Uiso 1 1 calc R
H24C H 0.2611 0.0847 0.0442 0.077 Uiso 1 1 calc R
C25 C 0.0657(4) 0.4703(3) 0.0648(2) 0.0526(10) Uani 1 1 d .
H25 H 0.1184 0.4894 0.0332 0.063 Uiso 1 1 calc R
O2 O -0.1764(5) 0.2953(3) -0.0645(3) 0.142(2) Uani 1 1 d .
O1 O -0.2797(4) 0.1694(3) -0.0619(2) 0.1244(17) Uani 1 1 d .
O3 O -0.0743(4) 0.1668(3) -0.04874(17) 0.0941(13) Uani 1 1 d .

loop_
_atom_site_aniso_label
_atom_site_aniso_U_11
_atom_site_aniso_U_22
_atom_site_aniso_U_33
_atom_site_aniso_U_23
_atom_site_aniso_U_13
_atom_site_aniso_U_12
Cu1 0.0284(2) 0.0271(2) 0.0385(2) 0.00312(16) 0.00441(17) 0.00078(16)
Cl2 0.0497(6) 0.0549(6) 0.0454(5) 0.0020(4) 0.0020(4) -0.0041(5)
O12 0.0362(13) 0.0296(11) 0.0488(14) 0.0080(10) 0.0147(11) 0.0022(10)
N4 0.0305(14) 0.0314(14) 0.0374(15) 0.0050(12) -0.0013(12) -0.0004(11)
N14 0.0320(15) 0.0267(13) 0.0366(14) 0.0027(11) 0.0018(11) 0.0017(11)
C6 0.0301(16) 0.0337(17) 0.0307(16) 0.0024(13) -0.0010(13) -0.0030(14)
O7 0.0403(13) 0.0411(13) 0.0408(13) 0.0107(11) 0.0096(11) 0.0015(11)
N13 0.0324(15) 0.0362(15) 0.0425(16) -0.0031(13) 0.0045(13) 0.0010(13)
C9 0.0351(17) 0.0308(16) 0.0368(17) 0.0014(14) -0.0005(15) 0.0004(14)
C10 0.0286(16) 0.0276(16) 0.0393(18) 0.0054(14) -0.0074(14) 0.0014(13)
C11 0.0365(18) 0.0375(18) 0.0330(17) 0.0000(14) -0.0029(14) -0.0023(15)
C12 0.0301(16) 0.0288(16) 0.0335(17) 0.0040(13) -0.0044(13) -0.0016(13)
C13 0.0385(19) 0.0388(19) 0.046(2) -0.0048(16) -0.0014(16) 0.0046(16)
O11 0.0646(19) 0.0440(15) 0.0710(19) 0.0272(14) 0.0210(16) 0.0082(14)
C15 0.0402(19) 0.0363(18) 0.0414(19) -0.0018(15) 0.0031(16) -0.0049(16)
C16 0.0354(18) 0.0376(19) 0.0438(19) 0.0099(16) 0.0000(16) -0.0003(16)
C17 0.042(2) 0.049(2) 0.0414(19) 0.0017(17) 0.0070(16) 0.0017(17)
C18 0.043(2) 0.0322(18) 0.066(3) 0.0029(17) 0.0060(19) -0.0021(16)
C19 0.040(2) 0.043(2) 0.049(2) 0.0082(17) 0.0095(17) 0.0003(16)
C20 0.041(2) 0.0306(17) 0.051(2) -0.0045(15) 0.0042(17) 0.0007(15)
C21 0.053(2) 0.038(2) 0.064(3) -0.0090(18) 0.005(2) -0.0052(18)
C22 0.059(3) 0.0343(19) 0.073(3) 0.0068(19) 0.000(2) -0.0105(19)
O4 0.056(2) 0.151(4) 0.0520(18) -0.011(2) 0.0009(15) 0.028(2)
C24 0.047(2) 0.044(2) 0.062(3) -0.0091(19) 0.011(2) 0.0036(18)
C25 0.048(2) 0.050(2) 0.059(2) 0.0183(19) 0.007(2) -0.011(2)
O2 0.175(6) 0.084(3) 0.169(5) 0.049(3) 0.044(4) -0.005(3)
O1 0.112(4) 0.120(4) 0.141(4) -0.018(3) -0.058(3) -0.020(3)
O3 0.084(3) 0.124(3) 0.074(2) -0.008(2) 0.022(2) 0.032(2)

loop_
_atom_type_symbol
_atom_type_description
_atom_type_scat_dispersion_real
_atom_type_scat_dispersion_imag
_atom_type_scat_source
C C 0.0033 0.0016 'International Tables Vol C Tables 4.2.6.8 and 6.1.1.4'
H H 0 0 'International Tables Vol C Tables 4.2.6.8 and 6.1.1.4'
Cl Cl 0.1484 0.1585 'International Tables Vol C Tables 4.2.6.8 and 6.1.1.4'
Cu Cu 0.3201 1.2651 'International Tables Vol C Tables 4.2.6.8 and 6.1.1.4'
O O 0.0106 0.006 'International Tables Vol C Tables 4.2.6.8 and 6.1.1.4'
N N 0.0061 0.0033 'International Tables Vol C Tables 4.2.6.8 and 6.1.1.4'

loop_
_geom_angle_atom_site_label_1
_geom_angle_atom_site_label_2
_geom_angle_atom_site_label_3
_geom_angle
O12 Cu1 N14 90.77(10)
O12 Cu1 N13 174.51(11)
N14 Cu1 N13 85.43(11)
O12 Cu1 N4 88.87(10)
N14 Cu1 N4 172.95(11)
N13 Cu1 N4 95.38(11)
O2 Cl2 O1 110.8(3)
O2 Cl2 O4 111.3(3)
O1 Cl2 O4 107.4(3)
O2 Cl2 O3 112.2(3)
O1 Cl2 O3 107.6(3)
O4 Cl2 O3 107.3(2)
C6 O12 Cu1 128.6(2)
C15 N4 C19 116.8(3)
C15 N4 Cu1 121.2(2)
C19 N4 Cu1 122.1(2)
C10 N14 C20 120.4(3)
C10 N14 Cu1 128.8(2)
C20 N14 Cu1 110.1(2)
O12 C6 C12 124.9(3)
O12 C6 C9 115.7(3)
C12 C6 C9 119.3(3)
C11 O7 C16 122.9(3)
C13 N13 Cu1 108.7(2)
C13 N13 H13A 110
Cu1 N13 H13A 110
C13 N13 H13B 110
Cu1 N13 H13B 110
H13A N13 H13B 108.3
C11 C9 C6 120.9(3)
C11 C9 H9 119.5
C6 C9 H9 119.5
N14 C10 C12 121.3(3)
N14 C10 C18 118.9(3)
C12 C10 C18 119.7(3)
C9 C11 O7 120.7(3)
C9 C11 C17 127.3(3)
O7 C11 C17 112.0(3)
C6 C12 C16 117.9(3)
C6 C12 C10 122.7(3)
C16 C12 C10 119.4(3)
N13 C13 C20 108.4(3)
N13 C13 C24 111.5(3)
C20 C13 C24 112.5(3)
N13 C13 H13 108.1
C20 C13 H13 108.1
C24 C13 H13 108.1
N4 C15 C21 123.0(3)
N4 C15 H15 118.5
C21 C15 H15 118.5
O11 C16 O7 113.9(3)
O11 C16 C12 128.4(3)
O7 C16 C12 117.8(3)
C11 C17 H17A 109.5
C11 C17 H17B 109.5
H17A C17 H17B 109.5
C11 C17 H17C 109.5
H17A C17 H17C 109.5
H17B C17 H17C 109.5
C10 C18 H18A 109.5
C10 C18 H18B 109.5
H18A C18 H18B 109.5
C10 C18 H18C 109.5
H18A C18 H18C 109.5
H18B C18 H18C 109.5
N4 C19 C25 122.8(4)
N4 C19 H19 118.6
C25 C19 H19 118.6
N14 C20 C13 109.2(3)
N14 C20 H20A 109.8
C13 C20 H20A 109.8
N14 C20 H20B 109.8
C13 C20 H20B 109.8
H20A C20 H20B 108.3
C15 C21 C22 119.3(4)
C15 C21 H21 120.3
C22 C21 H21 120.3
C25 C22 C21 118.6(4)
C25 C22 H22 120.7
C21 C22 H22 120.7
C13 C24 H24A 109.5
C13 C24 H24B 109.5
H24A C24 H24B 109.5
C13 C24 H24C 109.5
H24A C24 H24C 109.5
H24B C24 H24C 109.5
C22 C25 C19 119.5(4)
C22 C25 H25 120.2
C19 C25 H25 120.2

loop_
_geom_bond_atom_site_label_1
_geom_bond_atom_site_label_2
_geom_bond_distance
Cu1 O12 1.901(2)
Cu1 N14 1.970(3)
Cu1 N13 1.991(3)
Cu1 N4 2.036(3)
Cl2 O2 1.361(4)
Cl2 O1 1.397(4)
Cl2 O4 1.427(3)
Cl2 O3 1.439(4)
O12 C6 1.286(4)
N4 C15 1.341(4)
N4 C19 1.349(4)
N14 C10 1.295(4)
N14 C20 1.475(4)
C6 C12 1.414(4)
C6 C9 1.441(5)
O7 C11 1.357(4)
O7 C16 1.401(4)
N13 C13 1.474(5)
N13 H13A 0.92
N13 H13B 0.92
C9 C11 1.333(5)
C9 H9 0.95
C10 C12 1.462(5)
C10 C18 1.519(4)
C11 C17 1.487(5)
C12 C16 1.448(5)
C13 C20 1.497(5)
C13 C24 1.529(5)
C13 H13 1
O11 C16 1.208(4)
C15 C21 1.372(5)
C15 H15 0.95
C17 H17A 0.98
C17 H17B 0.98
C17 H17C 0.98
C18 H18A 0.98
C18 H18B 0.98
C18 H18C 0.98
C19 C25 1.379(5)
C19 H19 0.95
C20 H20A 0.99
C20 H20B 0.99
C21 C22 1.377(6)
C21 H21 0.95
C22 C25 1.357(6)
C22 H22 0.95
C24 H24A 0.98
C24 H24B 0.98
C24 H24C 0.98
C25 H25 0.95

loop_
_geom_torsion_atom_site_label_1
_geom_torsion_atom_site_label_2
_geom_torsion_atom_site_label_3
_geom_torsion_atom_site_label_4
_geom_torsion
N14 Cu1 O12 C6 14.9(3)
N13 Cu1 O12 C6 61.1(13)
N4 Cu1 O12 C6 -158.1(3)
O12 Cu1 N4 C15 24.3(3)
N14 Cu1 N4 C15 -62.9(10)
N13 Cu1 N4 C15 -159.2(3)
O12 Cu1 N4 C19 -156.2(3)
N14 Cu1 N4 C19 116.6(9)
N13 Cu1 N4 C19 20.3(3)
O12 Cu1 N14 C10 -3.2(3)
N13 Cu1 N14 C10 -179.2(3)
N4 Cu1 N14 C10 83.9(10)
O12 Cu1 N14 C20 166.9(2)
N13 Cu1 N14 C20 -9.1(2)
N4 Cu1 N14 C20 -106.1(9)
Cu1 O12 C6 C12 -13.0(5)
Cu1 O12 C6 C9 168.4(2)
O12 Cu1 N13 C13 -62.9(12)
N14 Cu1 N13 C13 -16.5(2)
N4 Cu1 N13 C13 156.4(2)
O12 C6 C9 C11 179.7(3)
C12 C6 C9 C11 1.0(5)
C20 N14 C10 C12 -179.3(3)
Cu1 N14 C10 C12 -10.1(5)
C20 N14 C10 C18 -1.8(5)
Cu1 N14 C10 C18 167.4(2)
C6 C9 C11 O7 1.3(5)
C6 C9 C11 C17 -178.5(3)
C16 O7 C11 C9 1.3(5)
C16 O7 C11 C17 -178.9(3)
O12 C6 C12 C16 175.9(3)
C9 C6 C12 C16 -5.6(5)
O12 C6 C12 C10 -4.9(5)
C9 C6 C12 C10 173.7(3)
N14 C10 C12 C6 16.4(5)
C18 C10 C12 C6 -161.0(3)
N14 C10 C12 C16 -164.4(3)
C18 C10 C12 C16 18.2(5)
Cu1 N13 C13 C20 38.4(3)
Cu1 N13 C13 C24 162.8(3)
C19 N4 C15 C21 0.8(5)
Cu1 N4 C15 C21 -179.6(3)
C11 O7 C16 O11 173.3(3)
C11 O7 C16 C12 -6.0(5)
C6 C12 C16 O11 -171.3(4)
C10 C12 C16 O11 9.5(6)
C6 C12 C16 O7 7.9(5)
C10 C12 C16 O7 -171.4(3)
C15 N4 C19 C25 0.3(5)
Cu1 N4 C19 C25 -179.2(3)
C10 N14 C20 C13 -156.1(3)
Cu1 N14 C20 C13 32.8(3)
N13 C13 C20 N14 -46.9(4)
C24 C13 C20 N14 -170.7(3)
N4 C15 C21 C22 -1.2(6)
C15 C21 C22 C25 0.3(7)
C21 C22 C25 C19 0.8(7)
N4 C19 C25 C22 -1.1(6)
